data_2207093
loop_
_publ_author_name
'Zheng, Peng-Wu'
'Wang, Wei'
'Duan, Xue-Min'

_publ_section_title
;
 <i>N</i>,<i>N</i>'-Bis(3-nitrobenzylidene)hydrazine
;
_journal_coeditor_code WN6382
_journal_issue 10
_journal_name_full 'Acta Crystallographica Section E'
_journal_page_first o3485
_journal_page_last o3486
_journal_paper_doi 10.1107/S1600536805030631
_journal_volume 61
_journal_year 2005
_chemical_formula_iupac 'C14 H10 N4 O4'
_chemical_formula_moiety 'C14 H10 N4 O4'
_chemical_formula_sum 'C14 H10 N4 O4'
_chemical_formula_weight 298.26
_chemical_melting_point .469E-305
_chemical_name_systematic
;
N,N'-Bis(3-nitrobenzylidene)hydrazine
;
_space_group_IT_number 14
_symmetry_cell_setting monoclinic
_symmetry_space_group_name_Hall '-P 2yn'
_symmetry_space_group_name_H-M 'P 1 21/n 1'
_atom_sites_solution_hydrogens geom
_atom_sites_solution_primary direct
_atom_sites_solution_secondary difmap
_cell_angle_alpha 90.00
_cell_angle_beta 105.175(4)
_cell_angle_gamma 90.00
_cell_formula_units_Z 2
_cell_length_a 6.9694(19)
_cell_length_b 7.833(2)
_cell_length_c 12.990(4)
_cell_measurement_reflns_used 1134
_cell_measurement_temperature 294(2)
_cell_measurement_theta_max 26.11
_cell_measurement_theta_min 3.04
_cell_volume 684.4(3)
_computing_cell_refinement SMART
_computing_data_collection 'SMART (Bruker, 1997)'
_computing_data_reduction 'SAINT (Bruker, 1997)'
_computing_molecular_graphics 'SHELXTL (Bruker, 1997)'
_computing_publication_material SHELXTL
_computing_structure_refinement 'SHELXL97 (Sheldrick, 1997)'
_computing_structure_solution 'SHELXS97 (Sheldrick, 1997)'
_diffrn_ambient_temperature 294(2)
_diffrn_measured_fraction_theta_full 1.000
_diffrn_measured_fraction_theta_max 1.000
_diffrn_measurement_device_type 'Bruker SMART 1000 CCD area-detector'
_diffrn_measurement_method '\f and \w'
_diffrn_radiation_monochromator graphite
_diffrn_radiation_source 'fine-focus sealed tube'
_diffrn_radiation_type 'Mo K\a'
_diffrn_radiation_wavelength 0.71073
_diffrn_reflns_av_R_equivalents 0.0351
_diffrn_reflns_av_sigmaI/netI 0.0350
_diffrn_reflns_limit_h_max 8
_diffrn_reflns_limit_h_min -8
_diffrn_reflns_limit_k_max 9
_diffrn_reflns_limit_k_min -7
_diffrn_reflns_limit_l_max 15
_diffrn_reflns_limit_l_min -15
_diffrn_reflns_number 3318
_diffrn_reflns_theta_full 25.00
_diffrn_reflns_theta_max 25.00
_diffrn_reflns_theta_min 3.04
_diffrn_standards_number 0
_exptl_absorpt_coefficient_mu 0.110
_exptl_absorpt_correction_T_max 1.000
_exptl_absorpt_correction_T_min 0.962
_exptl_absorpt_correction_type multi-scan
_exptl_absorpt_process_details '(SADABS; Sheldrick, 1996)'
_exptl_crystal_colour 'light yellow'
_exptl_crystal_density_diffrn 1.447
_exptl_crystal_density_method 'not measured'
_exptl_crystal_description block
_exptl_crystal_F_000 308
_exptl_crystal_size_max 0.34
_exptl_crystal_size_mid 0.30
_exptl_crystal_size_min 0.14
_refine_diff_density_max 0.121
_refine_diff_density_min -0.179
_refine_ls_extinction_coef 0.094(9)
_refine_ls_extinction_expression Fc^*^=kFc[1+0.001xFc^2^\l^3^/sin(2\q)]^-1/4^
_refine_ls_extinction_method SHELXL97
_refine_ls_goodness_of_fit_ref 1.029
_refine_ls_hydrogen_treatment constr
_refine_ls_matrix_type full
_refine_ls_number_parameters 101
_refine_ls_number_reflns 1204
_refine_ls_number_restraints 0
_refine_ls_restrained_S_all 1.029
_refine_ls_R_factor_all 0.0641
_refine_ls_R_factor_gt 0.0381
_refine_ls_shift/su_max 0.000
_refine_ls_shift/su_mean 0.000
_refine_ls_structure_factor_coef Fsqd
_refine_ls_weighting_details 'calc w = 1/[\s^2^(Fo^2^)+(0.061P)^2^+0.0625P] where P = (Fo^2^+2Fc^2^)/3'
_refine_ls_weighting_scheme calc
_refine_ls_wR_factor_gt 0.0949
_refine_ls_wR_factor_ref 0.1158
_reflns_number_gt 814
_reflns_number_total 1204
_reflns_threshold_expression I>2\s(I)
_cod_data_source_file wn6382.cif
_cod_data_source_block I
_cod_depositor_comments
;
The following automatic conversions were performed:
'_symmetry_cell_setting' value 'Monoclinic' changed to 'monoclinic'
according to '/home/saulius/struct/CIF-dictionaries/cif_core.dic'
dictionary named 'cif_core.dic' version 2.4.1 from 2010-06-29.

Automatic conversion script
Id: cif_fix_enum 1527 2010-12-29 10:47:43Z saulius 

The following automatic conversions were performed:

'_symmetry_cell_setting' value 'Monoclinic' changed to 'monoclinic'
according to /home/saulius/struct/CIF-dictionaries/cif_core.dic
dictionary named 'cif_core.dic' version 2.4.1 from 2010-06-29.

Automatic conversion script
Id: cif_fix_values 1715 2011-07-08 13:25:40Z adriana 
;
_cod_original_sg_symbol_H-M 'P 21/n'
_cod_database_code 2207093
_cod_database_fobs_code 2207093

loop_
_symmetry_equiv_pos_as_xyz
'x, y, z'
'-x+1/2, y+1/2, -z+1/2'
'-x, -y, -z'
'x-1/2, -y-1/2, z-1/2'

loop_
_atom_site_label
_atom_site_fract_x
_atom_site_fract_y
_atom_site_fract_z
_atom_site_U_iso_or_equiv
_atom_site_adp_type
_atom_site_calc_flag
_atom_site_refinement_flags
_atom_site_occupancy
_atom_site_type_symbol
O1 0.6567(2) 0.8906(2) 1.09525(13) 0.0816(5) Uani d . 1 O
O2 0.8984(2) 0.7322(2) 1.17929(11) 0.0769(5) Uani d . 1 O
N1 0.8070(2) 0.8074(2) 1.09941(14) 0.0562(5) Uani d . 1 N
N2 1.4133(2) 0.53887(19) 1.00720(13) 0.0530(5) Uani d . 1 N
C1 1.3163(3) 0.6158(2) 0.92344(15) 0.0504(5) Uani d . 1 C
H1 1.3649 0.6158 0.8632 0.060 Uiso calc R 1 H
C2 1.1288(2) 0.7046(2) 0.92005(14) 0.0461(5) Uani d . 1 C
C3 1.0230(3) 0.7846(2) 0.82660(15) 0.0578(6) Uani d . 1 C
H3 1.0708 0.7805 0.7662 0.069 Uiso calc R 1 H
C4 0.8475(3) 0.8700(3) 0.82294(16) 0.0632(6) Uani d . 1 C
H4 0.7788 0.9232 0.7601 0.076 Uiso calc R 1 H
C5 0.7733(3) 0.8773(2) 0.91120(16) 0.0566(5) Uani d . 1 C
H5 0.6550 0.9340 0.9090 0.068 Uiso calc R 1 H
C6 0.8800(2) 0.7978(2) 1.00290(14) 0.0465(5) Uani d . 1 C
C7 1.0551(2) 0.7121(2) 1.00964(13) 0.0458(5) Uani d . 1 C
H7 1.1231 0.6599 1.0730 0.055 Uiso calc R 1 H

loop_
_atom_site_aniso_label
_atom_site_aniso_U_11
_atom_site_aniso_U_22
_atom_site_aniso_U_33
_atom_site_aniso_U_12
_atom_site_aniso_U_13
_atom_site_aniso_U_23
O1 0.0668(10) 0.0918(12) 0.0978(12) 0.0211(9) 0.0419(8) -0.0015(9)
O2 0.0742(10) 0.1063(12) 0.0551(9) 0.0186(9) 0.0256(8) 0.0065(9)
N1 0.0505(10) 0.0588(11) 0.0645(11) -0.0021(8) 0.0239(8) -0.0091(8)
N2 0.0480(9) 0.0547(10) 0.0627(10) 0.0028(7) 0.0259(8) 0.0010(8)
C1 0.0525(11) 0.0496(11) 0.0551(11) -0.0037(9) 0.0250(9) -0.0024(9)
C2 0.0472(10) 0.0450(10) 0.0486(10) -0.0051(8) 0.0171(8) -0.0033(8)
C3 0.0608(12) 0.0684(13) 0.0459(11) -0.0046(10) 0.0170(9) -0.0034(9)
C4 0.0570(12) 0.0738(14) 0.0519(12) 0.0032(11) 0.0021(10) 0.0028(10)
C5 0.0428(10) 0.0584(12) 0.0649(13) 0.0020(9) 0.0074(9) -0.0053(10)
C6 0.0430(10) 0.0460(10) 0.0516(11) -0.0055(8) 0.0143(8) -0.0049(8)
C7 0.0456(11) 0.0445(10) 0.0487(11) -0.0012(8) 0.0146(8) 0.0014(8)

loop_
_atom_type_symbol
_atom_type_description
_atom_type_scat_dispersion_real
_atom_type_scat_dispersion_imag
_atom_type_scat_source
C C 0.0033 0.0016 'International Tables Vol C Tables 4.2.6.8 and 6.1.1.4'
H H 0.0000 0.0000 'International Tables Vol C Tables 4.2.6.8 and 6.1.1.4'
N N 0.0061 0.0033 'International Tables Vol C Tables 4.2.6.8 and 6.1.1.4'
O O 0.0106 0.0060 'International Tables Vol C Tables 4.2.6.8 and 6.1.1.4'

loop_
_geom_angle_atom_site_label_1
_geom_angle_atom_site_label_2
_geom_angle_atom_site_label_3
_geom_angle_site_symmetry_3
_geom_angle
_geom_angle_publ_flag
O2 N1 O1 . 123.11(17) yes
O2 N1 C6 . 118.68(16) yes
O1 N1 C6 . 118.20(17) yes
C1 N2 N2 3_867 111.9(2) yes
N2 C1 C2 . 121.24(17) ?
N2 C1 H1 . 119.4 ?
C2 C1 H1 . 119.4 ?
C7 C2 C3 . 118.88(17) ?
C7 C2 C1 . 120.98(16) ?
C3 C2 C1 . 120.15(17) ?
C4 C3 C2 . 120.58(19) ?
C4 C3 H3 . 119.7 ?
C2 C3 H3 . 119.7 ?
C5 C4 C3 . 120.83(18) ?
C5 C4 H4 . 119.6 ?
C3 C4 H4 . 119.6 ?
C4 C5 C6 . 117.78(18) ?
C4 C5 H5 . 121.1 ?
C6 C5 H5 . 121.1 ?
C7 C6 C5 . 123.04(18) ?
C7 C6 N1 . 117.99(16) ?
C5 C6 N1 . 118.96(16) ?
C6 C7 C2 . 118.89(17) ?
C6 C7 H7 . 120.6 ?
C2 C7 H7 . 120.6 ?

loop_
_geom_bond_atom_site_label_1
_geom_bond_atom_site_label_2
_geom_bond_site_symmetry_2
_geom_bond_distance
_geom_bond_publ_flag
O1 N1 . 1.223(2) yes
O2 N1 . 1.2181(19) yes
N1 C6 . 1.473(2) yes
N2 C1 . 1.272(2) yes
N2 N2 3_867 1.409(3) yes
C1 C2 . 1.471(2) ?
C1 H1 . 0.9300 ?
C2 C7 . 1.391(2) ?
C2 C3 . 1.393(3) ?
C3 C4 . 1.385(3) ?
C3 H3 . 0.9300 ?
C4 C5 . 1.377(3) ?
C4 H4 . 0.9300 ?
C5 C6 . 1.377(3) ?
C5 H5 . 0.9300 ?
C6 C7 . 1.375(2) ?
C7 H7 . 0.9300 ?

loop_
_geom_hbond_atom_site_label_D
_geom_hbond_atom_site_label_H
_geom_hbond_atom_site_label_A
_geom_hbond_site_symmetry_A
_geom_hbond_distance_DH
_geom_hbond_distance_HA
_geom_hbond_distance_DA
_geom_hbond_angle_DHA
_geom_hbond_publ_flag
C5 H5 O1 3_677 0.93 2.56 3.487(3) 176 yes

loop_
_geom_torsion_atom_site_label_1
_geom_torsion_atom_site_label_2
_geom_torsion_atom_site_label_3
_geom_torsion_atom_site_label_4
_geom_torsion_site_symmetry_1
_geom_torsion
N2 N2 C1 C2 3_867 179.36(17)
N2 C1 C2 C7 . 2.2(3)
N2 C1 C2 C3 . -178.53(17)
C7 C2 C3 C4 . 0.0(3)
C1 C2 C3 C4 . -179.32(17)
C2 C3 C4 C5 . -0.3(3)
C3 C4 C5 C6 . 0.4(3)
C4 C5 C6 C7 . -0.2(3)
C4 C5 C6 N1 . 178.36(17)
O2 N1 C6 C7 . -3.7(2)
O1 N1 C6 C7 . 176.48(16)
O2 N1 C6 C5 . 177.64(16)
O1 N1 C6 C5 . -2.2(2)
C5 C6 C7 C2 . 0.0(3)
N1 C6 C7 C2 . -178.63(15)
C3 C2 C7 C6 . 0.1(2)
C1 C2 C7 C6 . 179.47(15)
